data_4512368
loop_
_publ_author_name
'Shi, Chao'
'Wei, Bin'
'Zhang, Wen'

_publ_section_title
;
 Toward Understanding the Origin of Structural Phase Transition in
 Guanidinium Pyridinium 1,5-Naphthalenedisulfonate
;
_journal_issue 12
_journal_name_full 'Crystal Growth &amp; Design'
_journal_page_first 6570
_journal_paper_doi 10.1021/cg5014895
_journal_volume 14
_journal_year 2014
_chemical_formula_moiety 'C10 H6 O6 S2, C3 H5 N2, C H6 N3'
_chemical_formula_sum 'C14 H17 N5 O6 S2'
_chemical_formula_weight 415.45
_chemical_name_systematic
; 
 ? 
;
_space_group_IT_number 2
_symmetry_cell_setting triclinic
_symmetry_space_group_name_Hall '-P 1'
_symmetry_space_group_name_H-M 'P -1'
_atom_sites_solution_hydrogens geom
_atom_sites_solution_primary direct
_atom_sites_solution_secondary difmap
_audit_creation_method SHELXL-97
_cell_angle_alpha 81.25(3)
_cell_angle_beta 84.47(3)
_cell_angle_gamma 87.88(3)
_cell_formula_units_Z 2
_cell_length_a 7.9285(16)
_cell_length_b 8.0601(16)
_cell_length_c 14.012(3)
_cell_measurement_reflns_used 3638
_cell_measurement_temperature 293(2)
_cell_measurement_theta_max 27.5
_cell_measurement_theta_min 3.0
_cell_volume 880.7(3)
_computing_cell_refinement CrystalClear
_computing_data_collection 'CrystalClear (Rigaku, 2005)'
_computing_data_reduction CrystalClear
_computing_molecular_graphics SHELXTL
_computing_publication_material SHELXTL
_computing_structure_refinement SHELXTL
_computing_structure_solution 'SHELXTL (Sheldrick, 2008)'
_diffrn_ambient_temperature 293(2)
_diffrn_measured_fraction_theta_full 0.998
_diffrn_measured_fraction_theta_max 0.998
_diffrn_measurement_device_type 'Rigaku, SCXmini'
_diffrn_measurement_method '\w scans'
_diffrn_radiation_monochromator graphite
_diffrn_radiation_source 'fine-focus sealed tube'
_diffrn_radiation_type MoK\a
_diffrn_radiation_wavelength 0.71073
_diffrn_reflns_av_R_equivalents 0.0324
_diffrn_reflns_av_sigmaI/netI 0.0439
_diffrn_reflns_limit_h_max 10
_diffrn_reflns_limit_h_min -10
_diffrn_reflns_limit_k_max 10
_diffrn_reflns_limit_k_min -10
_diffrn_reflns_limit_l_max 18
_diffrn_reflns_limit_l_min -18
_diffrn_reflns_number 9298
_diffrn_reflns_theta_full 27.48
_diffrn_reflns_theta_max 27.48
_diffrn_reflns_theta_min 3.09
_diffrn_standards_decay_% 0
_diffrn_standards_interval_count 150
_diffrn_standards_interval_time 9
_exptl_absorpt_coefficient_mu 0.347
_exptl_absorpt_correction_T_max 0.525
_exptl_absorpt_correction_T_min 0.520
_exptl_absorpt_correction_type multi-scan
_exptl_absorpt_process_details 'CrystalClear (Rigaku, 2005)'
_exptl_crystal_colour Colorless
_exptl_crystal_density_diffrn 1.567
_exptl_crystal_density_method 'not measured'
_exptl_crystal_description block
_exptl_crystal_F_000 432
_exptl_crystal_size_max 0.20
_exptl_crystal_size_mid 0.20
_exptl_crystal_size_min 0.20
_refine_diff_density_max 0.246
_refine_diff_density_min -0.367
_refine_diff_density_rms 0.057
_refine_ls_extinction_method none
_refine_ls_goodness_of_fit_ref 1.055
_refine_ls_hydrogen_treatment mixed
_refine_ls_matrix_type full
_refine_ls_number_parameters 252
_refine_ls_number_reflns 4046
_refine_ls_number_restraints 0
_refine_ls_restrained_S_all 1.055
_refine_ls_R_factor_all 0.0681
_refine_ls_R_factor_gt 0.0454
_refine_ls_shift/su_max 0.001
_refine_ls_shift/su_mean 0.000
_refine_ls_structure_factor_coef Fsqd
_refine_ls_weighting_details 'calc w=1/[\s^2^(Fo^2^)+(0.0437P)^2^+0.4925P] where P=(Fo^2^+2Fc^2^)/3'
_refine_ls_weighting_scheme calc
_refine_ls_wR_factor_gt 0.1027
_refine_ls_wR_factor_ref 0.1137
_reflns_number_gt 3008
_reflns_number_total 4046
_reflns_threshold_expression >2sigma(I)
_cod_data_source_file cg5014895_si_002.cif
_cod_data_source_block 7IM
_cod_depositor_comments 'Adding full bibliography for 4512336--4512373.cif.'
_cod_original_sg_symbol_H-M P-1
_cod_database_code 4512368

loop_
_symmetry_equiv_pos_as_xyz
'x, y, z'
'-x, -y, -z'

loop_
_atom_site_label
_atom_site_type_symbol
_atom_site_fract_x
_atom_site_fract_y
_atom_site_fract_z
_atom_site_U_iso_or_equiv
_atom_site_adp_type
_atom_site_occupancy
_atom_site_symmetry_multiplicity
_atom_site_calc_flag
_atom_site_refinement_flags
C21 C 0.7249(5) 0.3894(6) 0.1873(3) 0.0732(11) Uani 1 1 d .
S1 S 0.18254(8) 0.23616(7) 0.09989(4) 0.03473(17) Uani 1 1 d .
O6 O 0.1533(2) 0.2581(2) 0.20138(13) 0.0432(5) Uani 1 1 d .
O4 O 0.2215(3) 0.3915(2) 0.03717(14) 0.0525(5) Uani 1 1 d .
C3 C 0.4290(3) 0.0571(3) 0.00049(17) 0.0317(5) Uani 1 1 d .
N1 N 0.1063(3) 0.5891(3) 0.26000(15) 0.0396(5) Uani 1 1 d .
H1A H 0.1596 0.5014 0.2436 0.047 Uiso 1 1 d R
H1B H 0.0730 0.5929 0.3199 0.047 Uiso 1 1 d R
N2 N -0.0028(3) 0.8518(3) 0.22003(16) 0.0431(5) Uani 1 1 d .
H2A H -0.0337 0.8553 0.2803 0.052 Uiso 1 1 d R
H2B H -0.0234 0.9364 0.1770 0.052 Uiso 1 1 d R
O5 O 0.0449(2) 0.1480(2) 0.07035(13) 0.0420(4) Uani 1 1 d .
C4 C 0.3630(3) 0.1017(3) 0.09158(17) 0.0322(5) Uani 1 1 d .
C1 C 0.0759(3) 0.7170(3) 0.19365(17) 0.0313(5) Uani 1 1 d .
N3 N 0.1263(3) 0.7123(3) 0.10198(15) 0.0477(6) Uani 1 1 d .
H3A H 0.1796 0.6249 0.0852 0.057 Uiso 1 1 d R
H3B H 0.1059 0.7965 0.0588 0.057 Uiso 1 1 d R
C5 C 0.4325(3) 0.0394(3) 0.17438(18) 0.0427(6) Uani 1 1 d .
H5 H 0.3878 0.0713 0.2329 0.051 Uiso 1 1 d R
C6 C 0.5715(4) -0.0729(4) 0.17262(19) 0.0511(8) Uani 1 1 d .
H6 H 0.6180 -0.1160 0.2300 0.061 Uiso 1 1 d R
C2 C 0.3615(3) 0.1191(3) -0.08746(18) 0.0417(6) Uani 1 1 d .
H2 H 0.2689 0.1934 -0.0873 0.050 Uiso 1 1 d R
S2 S 0.17370(7) 0.29237(7) 0.48598(4) 0.03017(16) Uani 1 1 d .
O3 O 0.1290(2) 0.2841(2) 0.58903(12) 0.0458(5) Uani 1 1 d .
O2 O 0.2861(2) 0.4292(2) 0.44813(13) 0.0398(4) Uani 1 1 d .
O1 O 0.0304(2) 0.2910(2) 0.43070(14) 0.0460(5) Uani 1 1 d .
C9 C 0.2933(3) 0.1050(3) 0.47138(15) 0.0257(5) Uani 1 1 d .
C10 C 0.4541(3) 0.0741(3) 0.50905(15) 0.0236(4) Uani 1 1 d .
C8 C 0.2279(3) -0.0070(3) 0.42284(17) 0.0334(5) Uani 1 1 d .
H8 H 0.1216 0.0138 0.4001 0.040 Uiso 1 1 d R
C11 C 0.5268(3) 0.1853(3) 0.56169(16) 0.0311(5) Uani 1 1 d .
H11 H 0.4670 0.2820 0.5747 0.037 Uiso 1 1 d R
C7 C 0.3185(3) -0.1530(3) 0.40668(18) 0.0367(6) Uani 1 1 d .
H7 H 0.2716 -0.2291 0.3737 0.044 Uiso 1 1 d R
N10 N 0.8058(3) 0.3349(3) 0.2655(2) 0.0557(7) Uani 1 1 d .
H18 H 0.9108 0.2915 0.2699 0.067 Uiso 1 1 d R
N13 N 0.5607(3) 0.4093(3) 0.31580(19) 0.0502(6) Uani 1 1 d .
H21 H 0.4735 0.4281 0.3529 0.060 Uiso 1 1 d R
C20 C 0.7059(4) 0.3522(4) 0.3427(2) 0.0567(8) Uani 1 1 d .
H17 H 0.7338 0.3250 0.4064 0.068 Uiso 1 1 d R
C22 C 0.5700(5) 0.4345(5) 0.2186(3) 0.0678(10) Uani 1 1 d .
H19 H 0.775(6) 0.392(6) 0.126(3) 0.116(16) Uiso 1 1 d .
H20 H 0.479(5) 0.474(5) 0.185(3) 0.083(12) Uiso 1 1 d .

loop_
_atom_site_aniso_label
_atom_site_aniso_U_11
_atom_site_aniso_U_22
_atom_site_aniso_U_33
_atom_site_aniso_U_23
_atom_site_aniso_U_13
_atom_site_aniso_U_12
C21 0.058(2) 0.113(3) 0.050(2) -0.020(2) 0.0106(18) -0.008(2)
S1 0.0365(3) 0.0314(3) 0.0330(3) -0.0038(2) 0.0081(3) 0.0101(3)
O6 0.0457(11) 0.0463(11) 0.0365(10) -0.0133(8) 0.0075(8) 0.0140(9)
O4 0.0655(13) 0.0300(9) 0.0536(12) 0.0022(8) 0.0188(10) 0.0105(9)
C3 0.0291(12) 0.0327(12) 0.0316(12) -0.0054(10) 0.0047(10) 0.0058(10)
N1 0.0550(14) 0.0321(11) 0.0312(11) -0.0031(9) -0.0063(10) 0.0044(10)
N2 0.0586(15) 0.0312(11) 0.0366(12) -0.0020(9) 0.0029(11) 0.0064(10)
O5 0.0380(10) 0.0472(11) 0.0392(10) -0.0032(8) -0.0037(8) 0.0077(8)
C4 0.0304(12) 0.0330(12) 0.0314(12) -0.0066(10) 0.0057(10) 0.0064(10)
C1 0.0331(13) 0.0311(12) 0.0301(12) -0.0043(10) -0.0055(10) -0.0015(10)
N3 0.0674(16) 0.0425(13) 0.0300(11) -0.0008(10) -0.0018(11) 0.0129(11)
C5 0.0455(15) 0.0534(16) 0.0282(13) -0.0111(12) 0.0044(11) 0.0129(13)
C6 0.0504(17) 0.071(2) 0.0290(13) -0.0060(13) -0.0039(12) 0.0254(15)
C2 0.0389(14) 0.0503(16) 0.0336(13) -0.0060(11) -0.0007(11) 0.0209(12)
S2 0.0272(3) 0.0302(3) 0.0296(3) 0.0008(2) 0.0031(2) 0.0086(2)
O3 0.0531(12) 0.0469(11) 0.0321(10) -0.0024(8) 0.0111(8) 0.0149(9)
O2 0.0363(10) 0.0289(9) 0.0492(11) 0.0018(8) 0.0073(8) 0.0052(7)
O1 0.0308(10) 0.0515(11) 0.0545(12) -0.0034(9) -0.0098(9) 0.0129(8)
C9 0.0262(11) 0.0256(11) 0.0238(11) -0.0011(9) -0.0002(9) 0.0028(9)
C10 0.0260(11) 0.0226(10) 0.0212(10) -0.0005(8) -0.0018(9) 0.0003(9)
C8 0.0285(12) 0.0348(13) 0.0370(13) -0.0013(10) -0.0102(10) -0.0002(10)
C11 0.0403(14) 0.0241(11) 0.0299(12) -0.0061(9) -0.0075(10) 0.0048(10)
C7 0.0435(15) 0.0293(12) 0.0411(14) -0.0089(10) -0.0155(12) -0.0042(11)
N10 0.0305(12) 0.0568(16) 0.0749(19) -0.0008(14) 0.0045(13) 0.0015(11)
N13 0.0349(13) 0.0542(15) 0.0593(16) -0.0120(12) 0.0125(11) -0.0030(11)
C20 0.0390(16) 0.073(2) 0.0525(18) 0.0082(16) -0.0037(14) -0.0088(15)
C22 0.048(2) 0.092(3) 0.062(2) -0.0015(19) -0.0155(17) 0.0060(18)

loop_
_atom_type_symbol
_atom_type_description
_atom_type_scat_dispersion_real
_atom_type_scat_dispersion_imag
_atom_type_scat_source
C C 0.0033 0.0016 'International Tables Vol C Tables 4.2.6.8 and 6.1.1.4'
H H 0.0000 0.0000 'International Tables Vol C Tables 4.2.6.8 and 6.1.1.4'
N N 0.0061 0.0033 'International Tables Vol C Tables 4.2.6.8 and 6.1.1.4'
O O 0.0106 0.0060 'International Tables Vol C Tables 4.2.6.8 and 6.1.1.4'
S S 0.1246 0.1234 'International Tables Vol C Tables 4.2.6.8 and 6.1.1.4'

loop_
_geom_angle_atom_site_label_1
_geom_angle_atom_site_label_2
_geom_angle_atom_site_label_3
_geom_angle
_geom_angle_site_symmetry_1
_geom_angle_site_symmetry_3
C22 C21 N10 106.9(3) . .
C22 C21 H19 130(3) . .
N10 C21 H19 123(3) . .
O4 S1 O5 113.27(12) . .
O4 S1 O6 112.43(12) . .
O5 S1 O6 111.33(11) . .
O4 S1 C4 107.37(12) . .
O5 S1 C4 105.87(11) . .
O6 S1 C4 106.00(11) . .
C2 C3 C4 123.5(2) . .
C2 C3 C3 118.8(3) . 2_655
C4 C3 C3 117.7(3) . 2_655
C1 N1 H1A 120.0 . .
C1 N1 H1B 120.0 . .
H1A N1 H1B 120.0 . .
C1 N2 H2A 120.0 . .
C1 N2 H2B 120.0 . .
H2A N2 H2B 120.0 . .
C5 C4 C3 121.4(2) . .
C5 C4 S1 117.96(18) . .
C3 C4 S1 120.59(18) . .
N1 C1 N3 120.4(2) . .
N1 C1 N2 119.3(2) . .
N3 C1 N2 120.3(2) . .
C1 N3 H3A 120.0 . .
C1 N3 H3B 120.0 . .
H3A N3 H3B 120.0 . .
C4 C5 C6 120.4(2) . .
C4 C5 H5 119.8 . .
C6 C5 H5 119.8 . .
C2 C6 C5 120.2(2) 2_655 .
C2 C6 H6 119.9 2_655 .
C5 C6 H6 119.9 . .
C6 C2 C3 121.4(2) 2_655 .
C6 C2 H2 119.3 2_655 .
C3 C2 H2 119.3 . .
O1 S2 O3 113.82(12) . .
O1 S2 O2 112.58(11) . .
O3 S2 O2 111.94(12) . .
O1 S2 C9 106.08(11) . .
O3 S2 C9 105.87(11) . .
O2 S2 C9 105.79(10) . .
C8 C9 C10 120.9(2) . .
C8 C9 S2 118.19(17) . .
C10 C9 S2 120.95(17) . .
C11 C10 C10 118.9(2) . 2_656
C11 C10 C9 123.2(2) . .
C10 C10 C9 117.9(2) 2_656 .
C9 C8 C7 120.6(2) . .
C9 C8 H8 119.7 . .
C7 C8 H8 119.7 . .
C7 C11 C10 120.9(2) 2_656 .
C7 C11 H11 119.5 2_656 .
C10 C11 H11 119.5 . .
C11 C7 C8 120.8(2) 2_656 .
C11 C7 H7 119.6 2_656 .
C8 C7 H7 119.6 . .
C20 N10 C21 109.1(3) . .
C20 N10 H18 121.1 . .
C21 N10 H18 129.8 . .
C20 N13 C22 108.7(3) . .
C20 N13 H21 126.2 . .
C22 N13 H21 125.1 . .
N13 C20 N10 108.2(3) . .
N13 C20 H17 126.2 . .
N10 C20 H17 125.6 . .
C21 C22 N13 107.0(3) . .
C21 C22 H20 131(2) . .
N13 C22 H20 122(2) . .

loop_
_geom_bond_atom_site_label_1
_geom_bond_atom_site_label_2
_geom_bond_distance
_geom_bond_site_symmetry_2
C21 C22 1.321(5) .
C21 N10 1.331(5) .
C21 H19 0.91(4) .
S1 O4 1.4411(19) .
S1 O5 1.449(2) .
S1 O6 1.4551(18) .
S1 C4 1.768(2) .
C3 C2 1.405(3) .
C3 C4 1.424(3) .
C3 C3 1.429(4) 2_655
N1 C1 1.311(3) .
N1 H1A 0.8600 .
N1 H1B 0.8600 .
N2 C1 1.317(3) .
N2 H2A 0.8600 .
N2 H2B 0.8600 .
C4 C5 1.352(3) .
C1 N3 1.314(3) .
N3 H3A 0.8600 .
N3 H3B 0.8600 .
C5 C6 1.400(4) .
C5 H5 0.9300 .
C6 C2 1.358(3) 2_655
C6 H6 0.9300 .
C2 C6 1.358(3) 2_655
C2 H2 0.9300 .
S2 O1 1.4368(19) .
S2 O3 1.4454(18) .
S2 O2 1.4476(18) .
S2 C9 1.781(2) .
C9 C8 1.355(3) .
C9 C10 1.425(3) .
C10 C11 1.414(3) .
C10 C10 1.419(4) 2_656
C8 C7 1.392(3) .
C8 H8 0.9300 .
C11 C7 1.347(3) 2_656
C11 H11 0.9300 .
C7 C11 1.347(3) 2_656
C7 H7 0.9300 .
N10 C20 1.300(4) .
N10 H18 0.8948 .
N13 C20 1.293(4) .
N13 C22 1.342(4) .
N13 H21 0.8480 .
C20 H17 0.9311 .
C22 H20 0.92(4) .

loop_
_geom_hbond_atom_site_label_D
_geom_hbond_atom_site_label_H
_geom_hbond_atom_site_label_A
_geom_hbond_distance_DH
_geom_hbond_distance_HA
_geom_hbond_distance_DA
_geom_hbond_angle_DHA
_geom_hbond_site_symmetry_A
N1 H1A O6 0.86 2.14 2.910(3) 149.4 .
N1 H1B O3 0.86 2.25 2.959(3) 140.1 2_566
N2 H2A O3 0.86 2.09 2.834(3) 144.8 2_566
N2 H2B O5 0.86 2.14 2.938(3) 154.4 1_565
N3 H3A O4 0.86 2.10 2.918(3) 159.6 .
N10 H18 O6 0.89 2.09 2.889(3) 147.9 1_655
N10 H18 O1 0.89 2.53 3.025(3) 115.8 1_655
N13 H21 O2 0.85 1.90 2.737(3) 169.3 .
N3 H3B O5 0.86 2.24 2.938(3) 137.8 2_565
